data_7242395
loop_
_publ_author_name
'Saha, Sayan'
'De, Avik'
'Ghosh, Arijit'
'Ghosh, Avik'
'Bera, Kaushik'
'Das, Krishna Sundar'
'Akhtar, Sohel'
'Maiti, Nakul C.'
'Das, Abhijit Kumar'
'Das, Benu Brata'
'Mondal, Raju'

_publ_section_title
;
 Pyridine-pyrazole based Al(iii) &#x2018;turn on&#x2019; sensor for MCF7
 cancer cell imaging and detection of picric acid
;
_journal_issue 17
_journal_name_full 'RSC Advances'
_journal_page_first 10094
_journal_page_last 10109
_journal_paper_doi 10.1039/D1RA00082A
_journal_volume 11
_journal_year 2021
_chemical_formula_sum 'C16 H13 N5 O3'
_chemical_formula_weight 323.31
_space_group_crystal_system monoclinic
_space_group_IT_number 14
_space_group_name_Hall '-P 2ybc'
_space_group_name_H-M_alt 'P 1 21/c 1'
_atom_sites_solution_hydrogens geom
_audit_creation_method SHELXL-2016/6
_audit_update_record
;
2020-12-27 deposited with the CCDC.	2021-02-25 downloaded from the CCDC.
;
_cell_angle_alpha 90
_cell_angle_beta 90.290(17)
_cell_angle_gamma 90
_cell_formula_units_Z 8
_cell_length_a 15.476(9)
_cell_length_b 11.366(7)
_cell_length_c 16.349(9)
_cell_measurement_reflns_used 7429
_cell_measurement_temperature 120(2)
_cell_measurement_theta_max 27.55
_cell_measurement_theta_min 2.237
_cell_volume 2876(3)
_computing_cell_refinement 'Bruker APEX-3'
_computing_data_collection 'Bruker APEX-3'
_computing_data_reduction 'Bruker SHELXTL'
_computing_molecular_graphics 'Bruker SHELXTL'
_computing_publication_material 'Bruker SHELXTL'
_computing_structure_refinement 'SHELXL-2016/6 (Sheldrick, 2016)'
_computing_structure_solution 'SHELXT 2014/5 (Sheldrick, 2014)'
_diffrn_ambient_temperature 120(2)
_diffrn_detector_area_resol_mean 8
_diffrn_measured_fraction_theta_full 0.995
_diffrn_measured_fraction_theta_max 0.995
_diffrn_measurement_device_type 'Bruker APEX-2 CCD area detector'
_diffrn_measurement_method '/w scans'
_diffrn_radiation_type MoK\a
_diffrn_radiation_wavelength 0.71073
_diffrn_reflns_av_R_equivalents 0.0708
_diffrn_reflns_av_unetI/netI 0.0628
_diffrn_reflns_Laue_measured_fraction_full 0.995
_diffrn_reflns_Laue_measured_fraction_max 0.995
_diffrn_reflns_limit_h_max 19
_diffrn_reflns_limit_h_min -19
_diffrn_reflns_limit_k_max 14
_diffrn_reflns_limit_k_min -14
_diffrn_reflns_limit_l_max 16
_diffrn_reflns_limit_l_min -20
_diffrn_reflns_number 25084
_diffrn_reflns_point_group_measured_fraction_full 0.995
_diffrn_reflns_point_group_measured_fraction_max 0.995
_diffrn_reflns_theta_full 25.242
_diffrn_reflns_theta_max 26.999
_diffrn_reflns_theta_min 2.182
_diffrn_source 'fine-focus sealed tube'
_exptl_absorpt_coefficient_mu 0.108
_exptl_absorpt_correction_T_max 1.00000000
_exptl_absorpt_correction_T_min 0.812231759
_exptl_absorpt_correction_type multi-scan
_exptl_absorpt_process_details 'SADABS v.2.03 (Bruker, 2001), R(int)=0.1383 before correction'
_exptl_crystal_colour Colourless
_exptl_crystal_density_diffrn 1.494
_exptl_crystal_density_meas ?
_exptl_crystal_density_method 'not measured'
_exptl_crystal_description Block
_exptl_crystal_F_000 1344
_exptl_crystal_size_max 0.30
_exptl_crystal_size_mid 0.26
_exptl_crystal_size_min 0.22
_refine_diff_density_max 0.378
_refine_diff_density_min -0.385
_refine_diff_density_rms 0.075
_refine_ls_extinction_method none
_refine_ls_goodness_of_fit_ref 1.116
_refine_ls_hydrogen_treatment constr
_refine_ls_matrix_type full
_refine_ls_number_parameters 437
_refine_ls_number_reflns 6258
_refine_ls_number_restraints 0
_refine_ls_restrained_S_all 1.116
_refine_ls_R_factor_all 0.1140
_refine_ls_R_factor_gt 0.0635
_refine_ls_shift/su_max 0.000
_refine_ls_shift/su_mean 0.000
_refine_ls_structure_factor_coef Fsqd
_refine_ls_weighting_details 'w=1/[\s^2^(Fo^2^)+(0.1000P)^2^] where P=(Fo^2^+2Fc^2^)/3'
_refine_ls_weighting_scheme calc
_refine_ls_wR_factor_gt 0.1599
_refine_ls_wR_factor_ref 0.1896
_reflns_Friedel_coverage 0.000
_reflns_number_gt 3914
_reflns_number_total 6258
_reflns_threshold_expression 'I > 2\s(I)'
_cod_data_source_file d1ra00082a2.cif
_cod_data_source_block H2DPC_a
_cod_depositor_comments
;
The following automatic conversions were performed:

data item '_exptl_crystal_density_meas' value 'not measured' was
changed to '?' -- the value is perceived as not measured.

Automatic conversion script
Id: cif_fix_values 7556 2019-12-06 15:28:31Z antanas 
;
_cod_original_sg_symbol_H-M 'P 21/c'
_cod_database_code 7242395
_shelx_shelxl_version_number 2016/6
_shelx_space_group_comment
;
The symmetry employed for this shelxl refinement is uniquely defined
by the following loop, which should always be used as a source of
symmetry information in preference to the above space-group names.
They are only intended as comments.
;
_shelx_estimated_absorpt_t_min 0.6056
_shelx_estimated_absorpt_t_max 0.7456

loop_
_space_group_symop_operation_xyz
'x, y, z'
'-x, y+1/2, -z+1/2'
'-x, -y, -z'
'x, -y-1/2, z-1/2'

loop_
_atom_site_label
_atom_site_type_symbol
_atom_site_fract_x
_atom_site_fract_y
_atom_site_fract_z
_atom_site_U_iso_or_equiv
_atom_site_adp_type
_atom_site_occupancy
_atom_site_site_symmetry_order
_atom_site_calc_flag
_atom_site_refinement_flags_posn
_atom_site_refinement_flags_adp
_atom_site_refinement_flags_occupancy
_atom_site_disorder_assembly
_atom_site_disorder_group
O1 O 0.31919(11) 0.52207(17) 0.43623(11) 0.0457(5) Uani 1 1 d . . . . .
O2 O 0.54827(9) 0.47335(15) 0.33323(9) 0.0323(4) Uani 1 1 d . . . . .
H22 H 0.501487 0.503938 0.348047 0.048 Uiso 1 1 calc R U . . .
O3 O 0.69691(9) 0.39127(14) 0.26463(9) 0.0321(4) Uani 1 1 d . . . . .
H33 H 0.677507 0.377028 0.311486 0.048 Uiso 1 1 calc R U . . .
N1 N -0.05759(12) 0.79075(18) 0.51298(11) 0.0338(5) Uani 1 1 d . . . . .
N2 N 0.10082(11) 0.78327(18) 0.42471(11) 0.0299(4) Uani 1 1 d . . . . .
H222 H 0.066814 0.842476 0.411649 0.036 Uiso 1 1 calc R U . . .
N3 N 0.17867(11) 0.76386(18) 0.38930(11) 0.0315(5) Uani 1 1 d . . . . .
N4 N 0.34003(11) 0.67391(18) 0.34723(11) 0.0307(5) Uani 1 1 d . . . . .
H444 H 0.320375 0.740094 0.326290 0.037 Uiso 1 1 calc R U . . .
N5 N 0.41883(11) 0.62768(18) 0.32280(11) 0.0295(4) Uani 1 1 d . . . . .
C1 C -0.13176(15) 0.7898(2) 0.55617(15) 0.0406(6) Uani 1 1 d . . . . .
H1 H -0.172500 0.850608 0.545781 0.049 Uiso 1 1 calc R U . . .
C2 C -0.15251(15) 0.7062(2) 0.61466(15) 0.0388(6) Uani 1 1 d . . . . .
H2 H -0.205192 0.710854 0.644057 0.047 Uiso 1 1 calc R U . . .
C3 C -0.09507(15) 0.6166(3) 0.62899(15) 0.0408(6) Uani 1 1 d . . . . .
H3 H -0.107539 0.556919 0.667897 0.049 Uiso 1 1 calc R U . . .
C4 C -0.01761(15) 0.6148(2) 0.58504(15) 0.0382(6) Uani 1 1 d . . . . .
H4 H 0.023237 0.553656 0.593873 0.046 Uiso 1 1 calc R U . . .
C5 C -0.00087(14) 0.7031(2) 0.52839(13) 0.0291(5) Uani 1 1 d . . . . .
C6 C 0.08079(14) 0.7015(2) 0.48261(13) 0.0289(5) Uani 1 1 d . . . . .
C7 C 0.15034(14) 0.6245(2) 0.48551(14) 0.0317(5) Uani 1 1 d . . . . .
H7 H 0.157105 0.557480 0.519663 0.038 Uiso 1 1 calc R U . . .
C8 C 0.20878(14) 0.6674(2) 0.42670(13) 0.0297(5) Uani 1 1 d . . . . .
C9 C 0.29396(14) 0.6140(2) 0.40453(14) 0.0311(5) Uani 1 1 d . . . . .
C10 C 0.46082(13) 0.6832(2) 0.26697(13) 0.0284(5) Uani 1 1 d . . . . .
H10 H 0.439293 0.755855 0.246594 0.034 Uiso 1 1 calc R U . . .
C11 C 0.54158(13) 0.6350(2) 0.23470(13) 0.0266(5) Uani 1 1 d . . . . .
C12 C 0.57897(14) 0.6890(2) 0.16593(14) 0.0305(5) Uani 1 1 d . . . . .
H12 H 0.553675 0.758312 0.143936 0.037 Uiso 1 1 calc R U . . .
C13 C 0.65204(14) 0.6423(2) 0.12995(13) 0.0322(6) Uani 1 1 d . . . . .
H13 H 0.675271 0.677715 0.082228 0.039 Uiso 1 1 calc R U . . .
C14 C 0.69177(13) 0.5428(2) 0.16404(13) 0.0301(5) Uani 1 1 d . . . . .
H14 H 0.742451 0.511410 0.139805 0.036 Uiso 1 1 calc R U . . .
C15 C 0.65709(13) 0.4896(2) 0.23347(13) 0.0270(5) Uani 1 1 d . . . . .
C16 C 0.58040(13) 0.5341(2) 0.26846(13) 0.0265(5) Uani 1 1 d . . . . .
O1A O 0.65325(10) 0.26215(16) 0.39944(10) 0.0414(5) Uani 1 1 d . . . . .
O2A O 0.43005(10) 0.32503(15) 0.51609(9) 0.0347(4) Uani 1 1 d . . . . .
H22A H 0.479000 0.298306 0.504197 0.052 Uiso 1 1 calc R U . . .
O3A O 0.27216(11) 0.39045(16) 0.57426(10) 0.0411(5) Uani 1 1 d . . . . .
H32A H 0.302171 0.419927 0.536812 0.062 Uiso 1 1 calc R U . . .
N1A N 1.02579(11) -0.01922(18) 0.32450(11) 0.0305(5) Uani 1 1 d . . . . .
N2A N 0.87375(11) 0.00490(18) 0.42219(11) 0.0307(5) Uani 1 1 d . . . . .
H223 H 0.908721 -0.051689 0.438290 0.037 Uiso 1 1 calc R U . . .
N3A N 0.79694(11) 0.02979(18) 0.45891(11) 0.0314(5) Uani 1 1 d . . . . .
N4A N 0.63461(11) 0.11977(18) 0.49521(11) 0.0308(5) Uani 1 1 d . . . . .
H44A H 0.654964 0.055611 0.518473 0.037 Uiso 1 1 calc R U . . .
N5A N 0.55600(11) 0.16591(18) 0.51925(11) 0.0310(5) Uani 1 1 d . . . . .
C1A C 1.09706(13) -0.0257(2) 0.27631(14) 0.0307(5) Uani 1 1 d . . . . .
H1A H 1.136985 -0.087568 0.286530 0.037 Uiso 1 1 calc R U . . .
C2A C 1.11528(14) 0.0520(2) 0.21320(13) 0.0316(5) Uani 1 1 d . . . . .
H2A H 1.166298 0.043683 0.181643 0.038 Uiso 1 1 calc R U . . .
C3A C 1.05728(14) 0.1416(2) 0.19750(14) 0.0342(6) Uani 1 1 d . . . . .
H3A H 1.067692 0.196388 0.154775 0.041 Uiso 1 1 calc R U . . .
C4A C 0.98330(14) 0.1505(2) 0.24526(14) 0.0325(5) Uani 1 1 d . . . . .
H4A H 0.942549 0.211468 0.235348 0.039 Uiso 1 1 calc R U . . .
C5A C 0.96950(14) 0.0689(2) 0.30799(13) 0.0288(5) Uani 1 1 d . . . . .
C6A C 0.89031(14) 0.0777(2) 0.35760(13) 0.0307(5) Uani 1 1 d . . . . .
C7A C 0.82052(14) 0.1539(2) 0.35162(14) 0.0307(5) Uani 1 1 d . . . . .
H7A H 0.811932 0.215410 0.313055 0.037 Uiso 1 1 calc R U . . .
C8A C 0.76526(14) 0.1197(2) 0.41560(14) 0.0286(5) Uani 1 1 d . . . . .
C9A C 0.68023(14) 0.1746(2) 0.43517(13) 0.0300(5) Uani 1 1 d . . . . .
C10A C 0.51268(13) 0.1068(2) 0.57300(13) 0.0300(5) Uani 1 1 d . . . . .
H10A H 0.535279 0.034741 0.593261 0.036 Uiso 1 1 calc R U . . .
C11A C 0.42948(13) 0.1496(2) 0.60296(13) 0.0283(5) Uani 1 1 d . . . . .
C12A C 0.38642(14) 0.0850(2) 0.66373(13) 0.0311(5) Uani 1 1 d . . . . .
H12A H 0.411578 0.014724 0.684328 0.037 Uiso 1 1 calc R U . . .
C13A C 0.30778(15) 0.1229(2) 0.69386(14) 0.0353(6) Uani 1 1 d . . . . .
H13A H 0.279618 0.079543 0.735655 0.042 Uiso 1 1 calc R U . . .
C14A C 0.27009(15) 0.2249(2) 0.66255(14) 0.0349(6) Uani 1 1 d . . . . .
H14A H 0.215643 0.249975 0.682709 0.042 Uiso 1 1 calc R U . . .
C15A C 0.31092(14) 0.2907(2) 0.60229(13) 0.0319(5) Uani 1 1 d . . . . .
C16A C 0.39242(14) 0.2542(2) 0.57287(13) 0.0285(5) Uani 1 1 d . . . . .

loop_
_atom_site_aniso_label
_atom_site_aniso_U_11
_atom_site_aniso_U_22
_atom_site_aniso_U_33
_atom_site_aniso_U_23
_atom_site_aniso_U_13
_atom_site_aniso_U_12
O1 0.0422(10) 0.0468(12) 0.0482(11) 0.0147(9) 0.0150(8) 0.0158(9)
O2 0.0299(8) 0.0336(10) 0.0334(8) 0.0035(7) 0.0099(7) 0.0045(7)
O3 0.0295(8) 0.0332(10) 0.0335(9) 0.0026(7) 0.0045(7) 0.0042(7)
N1 0.0296(10) 0.0378(13) 0.0339(10) 0.0053(9) 0.0068(8) 0.0071(9)
N2 0.0254(9) 0.0337(12) 0.0305(9) 0.0042(9) 0.0055(8) 0.0034(8)
N3 0.0260(9) 0.0364(12) 0.0322(10) 0.0004(9) 0.0060(8) 0.0040(8)
N4 0.0276(10) 0.0294(11) 0.0353(10) -0.0005(9) 0.0064(8) 0.0056(8)
N5 0.0262(9) 0.0319(12) 0.0305(10) -0.0033(9) 0.0050(8) 0.0019(8)
C1 0.0320(13) 0.0459(17) 0.0440(14) 0.0135(13) 0.0117(11) 0.0123(11)
C2 0.0339(13) 0.0442(17) 0.0384(13) 0.0095(12) 0.0105(10) 0.0052(11)
C3 0.0412(14) 0.0484(17) 0.0329(13) 0.0124(12) 0.0073(11) 0.0040(12)
C4 0.0313(12) 0.0462(17) 0.0372(13) 0.0093(12) 0.0056(10) 0.0093(11)
C5 0.0282(11) 0.0334(14) 0.0257(11) -0.0002(10) 0.0019(9) 0.0019(10)
C6 0.0261(11) 0.0331(14) 0.0276(11) -0.0014(10) 0.0023(9) -0.0003(9)
C7 0.0312(12) 0.0343(14) 0.0295(11) 0.0025(10) 0.0037(9) 0.0024(10)
C8 0.0284(11) 0.0324(14) 0.0284(11) -0.0017(10) 0.0027(9) 0.0021(10)
C9 0.0297(12) 0.0336(14) 0.0300(11) -0.0031(11) 0.0054(9) 0.0043(10)
C10 0.0277(11) 0.0277(13) 0.0298(11) -0.0017(10) 0.0009(9) 0.0012(9)
C11 0.0251(11) 0.0281(13) 0.0266(11) -0.0033(9) 0.0018(9) -0.0008(9)
C12 0.0298(12) 0.0291(13) 0.0325(12) 0.0003(10) 0.0013(10) -0.0009(10)
C13 0.0307(12) 0.0387(15) 0.0273(11) 0.0007(10) 0.0026(9) -0.0055(11)
C14 0.0251(11) 0.0345(14) 0.0307(11) -0.0013(10) 0.0042(9) -0.0024(10)
C15 0.0261(11) 0.0271(13) 0.0279(11) -0.0027(10) 0.0000(9) -0.0008(9)
C16 0.0248(10) 0.0296(13) 0.0250(10) -0.0024(10) 0.0026(9) -0.0048(9)
O1A 0.0372(9) 0.0431(12) 0.0440(10) 0.0134(9) 0.0074(8) 0.0111(8)
O2A 0.0331(9) 0.0381(11) 0.0330(9) 0.0063(7) 0.0080(7) 0.0066(7)
O3A 0.0384(10) 0.0433(11) 0.0416(10) 0.0096(8) 0.0101(8) 0.0135(8)
N1A 0.0287(9) 0.0325(12) 0.0303(10) -0.0013(9) 0.0028(8) 0.0018(8)
N2A 0.0282(9) 0.0342(12) 0.0297(10) 0.0021(9) 0.0056(8) 0.0063(8)
N3A 0.0264(9) 0.0369(12) 0.0310(10) -0.0007(9) 0.0038(8) 0.0041(8)
N4A 0.0263(10) 0.0340(12) 0.0322(10) 0.0026(9) 0.0059(8) 0.0090(8)
N5A 0.0254(9) 0.0381(13) 0.0294(10) -0.0046(9) 0.0019(8) 0.0042(8)
C1A 0.0238(11) 0.0328(14) 0.0356(12) -0.0020(11) 0.0043(9) 0.0017(10)
C2A 0.0286(11) 0.0381(15) 0.0280(11) -0.0010(10) 0.0040(9) -0.0017(10)
C3A 0.0316(12) 0.0392(15) 0.0319(12) 0.0030(11) 0.0017(10) -0.0044(11)
C4A 0.0282(12) 0.0355(15) 0.0339(12) 0.0025(11) 0.0001(10) 0.0030(10)
C5A 0.0275(11) 0.0315(14) 0.0273(11) 0.0015(10) -0.0012(9) -0.0002(10)
C6A 0.0316(12) 0.0325(14) 0.0278(11) 0.0000(10) 0.0032(9) -0.0022(10)
C7A 0.0298(12) 0.0296(13) 0.0327(12) 0.0024(10) 0.0022(9) 0.0016(10)
C8A 0.0273(11) 0.0304(13) 0.0280(11) -0.0006(10) -0.0001(9) 0.0014(10)
C9A 0.0276(11) 0.0341(14) 0.0284(11) -0.0006(11) 0.0027(9) 0.0006(10)
C10A 0.0292(11) 0.0332(14) 0.0275(11) -0.0010(10) 0.0002(9) 0.0006(10)
C11A 0.0235(11) 0.0352(14) 0.0261(11) -0.0039(10) 0.0014(9) 0.0016(10)
C12A 0.0308(12) 0.0327(14) 0.0299(11) 0.0012(10) 0.0023(9) 0.0026(10)
C13A 0.0362(13) 0.0367(15) 0.0330(12) 0.0015(11) 0.0064(10) -0.0019(11)
C14A 0.0299(12) 0.0402(15) 0.0347(12) -0.0008(11) 0.0062(10) -0.0003(11)
C15A 0.0323(12) 0.0338(14) 0.0296(11) -0.0012(10) -0.0004(10) 0.0048(10)
C16A 0.0282(11) 0.0333(14) 0.0240(10) -0.0015(10) 0.0015(9) -0.0018(10)

loop_
_atom_type_symbol
_atom_type_description
_atom_type_scat_dispersion_real
_atom_type_scat_dispersion_imag
_atom_type_scat_source
C C 0.0033 0.0016 'International Tables Vol C Tables 4.2.6.8 and 6.1.1.4'
H H 0.0000 0.0000 'International Tables Vol C Tables 4.2.6.8 and 6.1.1.4'
N N 0.0061 0.0033 'International Tables Vol C Tables 4.2.6.8 and 6.1.1.4'
O O 0.0106 0.0060 'International Tables Vol C Tables 4.2.6.8 and 6.1.1.4'

loop_
_geom_angle_atom_site_label_1
_geom_angle_atom_site_label_2
_geom_angle_atom_site_label_3
_geom_angle
_geom_angle_site_symmetry_1
_geom_angle_site_symmetry_3
_geom_angle_publ_flag
C16 O2 H22 109.5 . . ?
C15 O3 H33 109.5 . . ?
C5 N1 C1 116.7(2) . . ?
N3 N2 C6 113.01(18) . . ?
N3 N2 H222 123.5 . . ?
C6 N2 H222 123.5 . . ?
C8 N3 N2 104.24(18) . . ?
C9 N4 N5 118.15(19) . . ?
C9 N4 H444 120.9 . . ?
N5 N4 H444 120.9 . . ?
C10 N5 N4 117.7(2) . . ?
N1 C1 C2 124.5(2) . . ?
N1 C1 H1 117.8 . . ?
C2 C1 H1 117.8 . . ?
C3 C2 C1 118.3(2) . . ?
C3 C2 H2 120.8 . . ?
C1 C2 H2 120.8 . . ?
C2 C3 C4 118.6(2) . . ?
C2 C3 H3 120.7 . . ?
C4 C3 H3 120.7 . . ?
C5 C4 C3 119.6(2) . . ?
C5 C4 H4 120.2 . . ?
C3 C4 H4 120.2 . . ?
N1 C5 C4 122.2(2) . . ?
N1 C5 C6 118.2(2) . . ?
C4 C5 C6 119.5(2) . . ?
N2 C6 C7 105.93(19) . . ?
N2 C6 C5 122.9(2) . . ?
C7 C6 C5 131.1(2) . . ?
C6 C7 C8 105.0(2) . . ?
C6 C7 H7 127.5 . . ?
C8 C7 H7 127.5 . . ?
N3 C8 C7 111.8(2) . . ?
N3 C8 C9 121.8(2) . . ?
C7 C8 C9 126.4(2) . . ?
O1 C9 N4 123.3(2) . . ?
O1 C9 C8 121.4(2) . . ?
N4 C9 C8 115.3(2) . . ?
N5 C10 C11 120.4(2) . . ?
N5 C10 H10 119.8 . . ?
C11 C10 H10 119.8 . . ?
C16 C11 C12 119.5(2) . . ?
C16 C11 C10 121.8(2) . . ?
C12 C11 C10 118.7(2) . . ?
C13 C12 C11 120.9(2) . . ?
C13 C12 H12 119.6 . . ?
C11 C12 H12 119.6 . . ?
C12 C13 C14 119.9(2) . . ?
C12 C13 H13 120.1 . . ?
C14 C13 H13 120.1 . . ?
C15 C14 C13 120.2(2) . . ?
C15 C14 H14 119.9 . . ?
C13 C14 H14 119.9 . . ?
O3 C15 C14 118.71(19) . . ?
O3 C15 C16 121.16(19) . . ?
C14 C15 C16 120.1(2) . . ?
O2 C16 C11 124.22(19) . . ?
O2 C16 C15 116.4(2) . . ?
C11 C16 C15 119.4(2) . . ?
C16A O2A H22A 109.5 . . ?
C15A O3A H32A 109.5 . . ?
C5A N1A C1A 116.6(2) . . ?
N3A N2A C6A 112.44(18) . . ?
N3A N2A H223 123.8 . . ?
C6A N2A H223 123.8 . . ?
C8A N3A N2A 104.12(18) . . ?
C9A N4A N5A 119.4(2) . . ?
C9A N4A H44A 120.3 . . ?
N5A N4A H44A 120.3 . . ?
C10A N5A N4A 117.1(2) . . ?
N1A C1A C2A 124.3(2) . . ?
N1A C1A H1A 117.8 . . ?
C2A C1A H1A 117.8 . . ?
C3A C2A C1A 118.2(2) . . ?
C3A C2A H2A 120.9 . . ?
C1A C2A H2A 120.9 . . ?
C2A C3A C4A 119.0(2) . . ?
C2A C3A H3A 120.5 . . ?
C4A C3A H3A 120.5 . . ?
C3A C4A C5A 119.4(2) . . ?
C3A C4A H4A 120.3 . . ?
C5A C4A H4A 120.3 . . ?
N1A C5A C4A 122.4(2) . . ?
N1A C5A C6A 118.4(2) . . ?
C4A C5A C6A 119.2(2) . . ?
N2A C6A C7A 106.46(19) . . ?
N2A C6A C5A 122.9(2) . . ?
C7A C6A C5A 130.6(2) . . ?
C6A C7A C8A 104.5(2) . . ?
C6A C7A H7A 127.7 . . ?
C8A C7A H7A 127.7 . . ?
N3A C8A C7A 112.5(2) . . ?
N3A C8A C9A 121.9(2) . . ?
C7A C8A C9A 125.7(2) . . ?
O1A C9A N4A 122.5(2) . . ?
O1A C9A C8A 122.4(2) . . ?
N4A C9A C8A 115.1(2) . . ?
N5A C10A C11A 121.0(2) . . ?
N5A C10A H10A 119.5 . . ?
C11A C10A H10A 119.5 . . ?
C12A C11A C16A 119.6(2) . . ?
C12A C11A C10A 119.0(2) . . ?
C16A C11A C10A 121.4(2) . . ?
C13A C12A C11A 120.7(2) . . ?
C13A C12A H12A 119.7 . . ?
C11A C12A H12A 119.7 . . ?
C12A C13A C14A 119.7(2) . . ?
C12A C13A H13A 120.2 . . ?
C14A C13A H13A 120.2 . . ?
C15A C14A C13A 121.1(2) . . ?
C15A C14A H14A 119.5 . . ?
C13A C14A H14A 119.5 . . ?
O3A C15A C14A 119.0(2) . . ?
O3A C15A C16A 121.5(2) . . ?
C14A C15A C16A 119.5(2) . . ?
O2A C16A C11A 124.24(19) . . ?
O2A C16A C15A 116.3(2) . . ?
C11A C16A C15A 119.4(2) . . ?

loop_
_geom_bond_atom_site_label_1
_geom_bond_atom_site_label_2
_geom_bond_distance
_geom_bond_site_symmetry_2
_geom_bond_publ_flag
O1 C9 1.229(3) . ?
O2 C16 1.361(3) . ?
O2 H22 0.8400 . ?
O3 C15 1.373(3) . ?
O3 H33 0.8400 . ?
N1 C5 1.351(3) . ?
N1 C1 1.351(3) . ?
N2 N3 1.357(2) . ?
N2 C6 1.363(3) . ?
N2 H222 0.8800 . ?
N3 C8 1.338(3) . ?
N4 C9 1.363(3) . ?
N4 N5 1.389(3) . ?
N4 H444 0.8800 . ?
N5 C10 1.288(3) . ?
C1 C2 1.387(3) . ?
C1 H1 0.9500 . ?
C2 C3 1.371(3) . ?
C2 H2 0.9500 . ?
C3 C4 1.401(3) . ?
C3 H3 0.9500 . ?
C4 C5 1.391(3) . ?
C4 H4 0.9500 . ?
C5 C6 1.472(3) . ?
C6 C7 1.388(3) . ?
C7 C8 1.410(3) . ?
C7 H7 0.9500 . ?
C8 C9 1.498(3) . ?
C10 C11 1.465(3) . ?
C10 H10 0.9500 . ?
C11 C16 1.406(3) . ?
C11 C12 1.408(3) . ?
C12 C13 1.383(3) . ?
C12 H12 0.9500 . ?
C13 C14 1.402(3) . ?
C13 H13 0.9500 . ?
C14 C15 1.396(3) . ?
C14 H14 0.9500 . ?
C15 C16 1.414(3) . ?
O1A C9A 1.226(3) . ?
O2A C16A 1.362(3) . ?
O2A H22A 0.8400 . ?
O3A C15A 1.361(3) . ?
O3A H32A 0.8400 . ?
N1A C5A 1.354(3) . ?
N1A C1A 1.361(3) . ?
N2A N3A 1.364(3) . ?
N2A C6A 1.367(3) . ?
N2A H223 0.8800 . ?
N3A C8A 1.335(3) . ?
N4A C9A 1.363(3) . ?
N4A N5A 1.384(2) . ?
N4A H44A 0.8800 . ?
N5A C10A 1.295(3) . ?
C1A C2A 1.388(3) . ?
C1A H1A 0.9500 . ?
C2A C3A 1.381(3) . ?
C2A H2A 0.9500 . ?
C3A C4A 1.393(3) . ?
C3A H3A 0.9500 . ?
C4A C5A 1.400(3) . ?
C4A H4A 0.9500 . ?
C5A C6A 1.476(3) . ?
C6A C7A 1.388(3) . ?
C7A C8A 1.409(3) . ?
C7A H7A 0.9500 . ?
C8A C9A 1.492(3) . ?
C10A C11A 1.463(3) . ?
C10A H10A 0.9500 . ?
C11A C12A 1.406(3) . ?
C11A C16A 1.408(3) . ?
C12A C13A 1.384(3) . ?
C12A H12A 0.9500 . ?
C13A C14A 1.395(4) . ?
C13A H13A 0.9500 . ?
C14A C15A 1.391(3) . ?
C14A H14A 0.9500 . ?
C15A C16A 1.414(3) . ?
